data_4121016
loop_
_publ_author_name
'Vincent T. Annibale'
'Daniel A. Dalessandro'
'Datong Song'

_publ_section_title
;
 Tuning the Reactivity of an Actor Ligand for Tandem CO2 and C-H
 Activations: From Spectator Metals to Metal-Free
;
_journal_name_full 'Journal of the American Chemical Society'
_journal_page_first 16175
_journal_page_last 16183
_journal_paper_doi 10.1021/ja4073832
_journal_volume 135
_journal_year 2013
_chemical_formula_sum 'C66 H78 Cu2 N6 O2'
_chemical_formula_weight 1114.42
_chemical_name_systematic
;
 ?
;
_space_group_crystal_system monoclinic
_space_group_IT_number 15
_space_group_name_Hall '-C 2yc'
_space_group_name_H-M_alt 'C 1 2/c 1'
_symmetry_space_group_name_Hall '-C 2yc'
_symmetry_space_group_name_H-M 'C 1 2/c 1'
_atom_sites_solution_hydrogens geom
_audit_creation_method SHELXL-2013
_cell_angle_alpha 90
_cell_angle_beta 90.695(2)
_cell_angle_gamma 90
_cell_formula_units_Z 8
_cell_length_a 18.5118(8)
_cell_length_b 16.7517(8)
_cell_length_c 50.634(3)
_cell_measurement_temperature 150(2)
_cell_measurement_theta_max 27.530
_cell_measurement_theta_min 0.804
_cell_volume 15700.7(14)
_computing_structure_refinement 'SHELXL-2013 (Sheldrick, 2013)'
_diffrn_ambient_temperature 150(2)
_diffrn_measured_fraction_theta_full 0.998
_diffrn_measured_fraction_theta_max 0.992
_diffrn_radiation_type MoK\a
_diffrn_radiation_wavelength 0.71073
_diffrn_reflns_av_R_equivalents 0.0851
_diffrn_reflns_av_unetI/netI 0.1068
_diffrn_reflns_Laue_measured_fraction_full 0.998
_diffrn_reflns_Laue_measured_fraction_max 0.992
_diffrn_reflns_limit_h_max 23
_diffrn_reflns_limit_h_min -15
_diffrn_reflns_limit_k_max 21
_diffrn_reflns_limit_k_min -21
_diffrn_reflns_limit_l_max 65
_diffrn_reflns_limit_l_min -65
_diffrn_reflns_number 66065
_diffrn_reflns_point_group_measured_fraction_full 0.998
_diffrn_reflns_point_group_measured_fraction_max 0.992
_diffrn_reflns_theta_full 25.242
_diffrn_reflns_theta_max 27.530
_diffrn_reflns_theta_min 0.804
_exptl_absorpt_coefficient_mu 0.578
_exptl_absorpt_correction_T_max 0.7456
_exptl_absorpt_correction_T_min 0.5034
_exptl_absorpt_correction_type multi-scan
_exptl_absorpt_process_details 'Bruker Apex 2'
_exptl_crystal_colour Pink
_exptl_crystal_density_diffrn 0.943
_exptl_crystal_description Plate
_exptl_crystal_F_000 4720
_exptl_crystal_size_max 0.42
_exptl_crystal_size_mid 0.4
_exptl_crystal_size_min 0.05
_platon_squeeze_details
;
;
_refine_diff_density_max 0.826
_refine_diff_density_min -0.934
_refine_diff_density_rms 0.100
_refine_ls_extinction_method none
_refine_ls_goodness_of_fit_ref 0.993
_refine_ls_hydrogen_treatment constr
_refine_ls_matrix_type full
_refine_ls_number_parameters 665
_refine_ls_number_reflns 17946
_refine_ls_number_restraints 0
_refine_ls_restrained_S_all 0.993
_refine_ls_R_factor_all 0.1265
_refine_ls_R_factor_gt 0.0835
_refine_ls_shift/su_max 0.004
_refine_ls_shift/su_mean 0.000
_refine_ls_structure_factor_coef Fsqd
_refine_ls_weighting_details 'w=1/[\s^2^(Fo^2^)+(0.1417P)^2^] where P=(Fo^2^+2Fc^2^)/3'
_refine_ls_weighting_scheme calc
_refine_ls_wR_factor_gt 0.2215
_refine_ls_wR_factor_ref 0.2397
_reflns_Friedel_coverage 0.000
_reflns_number_gt 10659
_reflns_number_total 17946
_reflns_threshold_expression 'I > 2\s(I)'
_cod_data_source_file ja4073832_si_002_5.cif
_cod_data_source_block compound9
_cod_original_cell_volume 15700.7(13)
_cod_database_code 4121016
_shelx_space_group_comment
;
The symmetry employed for this shelxl refinement is uniquely defined
by the following loop, which should always be used as a source of
symmetry information in preference to the above space-group names.
They are only intended as comments.
;
_shelxl_version_number 2013-4

loop_
_space_group_symop_operation_xyz
'x, y, z'
'-x, y, -z+1/2'
'x+1/2, y+1/2, z'
'-x+1/2, y+1/2, -z+1/2'
'-x, -y, -z'
'x, -y, z-1/2'
'-x+1/2, -y+1/2, -z'
'x+1/2, -y+1/2, z-1/2'

loop_
_atom_site_label
_atom_site_type_symbol
_atom_site_fract_x
_atom_site_fract_y
_atom_site_fract_z
_atom_site_U_iso_or_equiv
_atom_site_adp_type
_atom_site_occupancy
_atom_site_site_symmetry_order
_atom_site_calc_flag
_atom_site_refinement_flags_posn
_atom_site_refinement_flags_adp
_atom_site_refinement_flags_occupancy
_atom_site_disorder_assembly
_atom_site_disorder_group
Cu1 Cu 0.10385(3) 0.82858(4) 0.40614(2) 0.0459(2) Uani 1 1 d . . . . .
Cu2 Cu 0.27290(4) 0.87058(3) 0.24236(2) 0.02258(15) Uani 0.95 1 d . . P A 1
Cu2A Cu 0.2376(7) 0.8636(6) 0.24186(19) 0.019(3) Uiso 0.05 1 d . . P A 2
O1 O 0.12663(18) 0.8516(2) 0.37212(6) 0.0484(9) Uani 1 1 d . . . . .
O2 O 0.2434(2) 0.8770(2) 0.38189(7) 0.0605(10) Uani 1 1 d . . . . .
N1 N 0.0627(4) 0.7249(5) 0.45040(15) 0.025(2) Uiso 0.5 1 d . . P B 1
N2 N 0.0215(4) 0.8439(4) 0.45331(13) 0.0199(15) Uiso 0.5 1 d . . P B 1
N3 N 0.31092(15) 0.88718(16) 0.27762(6) 0.0200(6) Uani 1 1 d . . . . .
N4 N 0.15821(16) 0.83937(18) 0.26801(6) 0.0249(7) Uani 1 1 d . . . . .
N5 N 0.26880(15) 0.80312(16) 0.18855(6) 0.0191(6) Uani 1 1 d . . . . .
N6 N 0.25156(14) 0.92939(16) 0.18901(5) 0.0172(6) Uani 1 1 d . . . . .
C1 C 0.2960(13) 0.6745(15) 0.4603(5) 0.081(6) Uiso 0.3 1 d . . P B 1
C1A C 0.2496(16) 0.7544(17) 0.4484(6) 0.038(7) Uiso 0.2 1 d . . P B 1
C2 C 0.2106(6) 0.6762(8) 0.4676(2) 0.049(3) Uiso 0.5 1 d . . P B 1
C3 C 0.2068(12) 0.6336(14) 0.4965(4) 0.071(6) Uiso 0.3 1 d . . P B 1
C3A C 0.2681(13) 0.6366(15) 0.4812(4) 0.028(5) Uiso 0.2 1 d . . P B 1
C4 C -0.0326(10) 0.6316(11) 0.3882(3) 0.084(5) Uiso 0.5 1 d . . P B 1
H4A H -0.0003 0.6727 0.3812 0.127 Uiso 0.5 1 calc R U P B 1
H4B H -0.0827 0.6449 0.3835 0.127 Uiso 0.5 1 calc R U P B 1
H4C H -0.0201 0.5797 0.3806 0.127 Uiso 0.5 1 calc R U P B 1
C5 C -0.0244(8) 0.6278(10) 0.4188(3) 0.055(4) Uiso 0.5 1 d . . P B 1
H5A H -0.0363 0.6806 0.4268 0.066 Uiso 0.5 1 calc R U P B 1
C6 C -0.0786(9) 0.5675(11) 0.4262(3) 0.082(5) Uiso 0.5 1 d . . P B 1
H6A H -0.0780 0.5608 0.4455 0.123 Uiso 0.5 1 calc R U P B 1
H6B H -0.0672 0.5165 0.4178 0.123 Uiso 0.5 1 calc R U P B 1
H6C H -0.1267 0.5853 0.4204 0.123 Uiso 0.5 1 calc R U P B 1
C7 C 0.0908(6) 0.6509(7) 0.4399(2) 0.028(3) Uiso 0.5 1 d . . P B 1
C8 C 0.0492(9) 0.6053(11) 0.4254(3) 0.046(6) Uiso 0.5 1 d . . P B 1
C9 C 0.0762(9) 0.5467(11) 0.4149(3) 0.056(5) Uiso 0.5 1 d . . P B 1
H9A H 0.0490 0.5203 0.4015 0.067 Uiso 0.5 1 calc R U P B 1
C10 C 0.1438(8) 0.5163(9) 0.4214(3) 0.040(4) Uiso 0.5 1 d . . P B 1
H10A H 0.1605 0.4685 0.4134 0.048 Uiso 0.5 1 calc R U P B 1
C11 C 0.1877(7) 0.5576(7) 0.4400(2) 0.037(3) Uiso 0.5 1 d . . P B 1
H11A H 0.2321 0.5367 0.4465 0.044 Uiso 0.5 1 calc R U P B 1
C12 C 0.1620(7) 0.6277(8) 0.4477(3) 0.043(4) Uiso 0.5 1 d . . P B 1
C13 C 0.1807(7) 0.9819(8) 0.4523(2) 0.052(3) Uiso 0.5 1 d . . P B 1
H13A H 0.1726 0.9466 0.4371 0.078 Uiso 0.5 1 calc R U P B 1
H13B H 0.2257 0.9668 0.4614 0.078 Uiso 0.5 1 calc R U P B 1
H13C H 0.1843 1.0373 0.4462 0.078 Uiso 0.5 1 calc R U P B 1
C14 C 0.1170(6) 0.9743(6) 0.4715(2) 0.037(2) Uiso 0.5 1 d . . P B 1
H14A H 0.1171 0.9176 0.4777 0.045 Uiso 0.5 1 calc R U P B 1
C15 C 0.1225(7) 1.0255(8) 0.4961(3) 0.063(2) Uiso 0.5 1 d . . P B 1
H15A H 0.0803 1.0159 0.5072 0.094 Uiso 0.5 1 calc R U P B 1
H15B H 0.1240 1.0819 0.4910 0.094 Uiso 0.5 1 calc R U P B 1
H15C H 0.1666 1.0117 0.5060 0.094 Uiso 0.5 1 calc R U P B 1
C16 C -0.0945(8) 0.8591(9) 0.3905(3) 0.069(2) Uiso 0.5 1 d . . P B 1
H16A H -0.0436 0.8497 0.3865 0.104 Uiso 0.5 1 calc R U P B 1
H16B H -0.1105 0.9088 0.3821 0.104 Uiso 0.5 1 calc R U P B 1
H16C H -0.1237 0.8145 0.3838 0.104 Uiso 0.5 1 calc R U P B 1
C17 C -0.1033(6) 0.8656(7) 0.4193(2) 0.045(3) Uiso 0.5 1 d . . P B 1
H17A H -0.0876 0.8148 0.4280 0.054 Uiso 0.5 1 calc R U P B 1
C18 C -0.1856(8) 0.8789(10) 0.4236(3) 0.075(3) Uiso 0.5 1 d . . P B 1
H18A H -0.1951 0.8819 0.4425 0.112 Uiso 0.5 1 calc R U P B 1
H18B H -0.2128 0.8343 0.4158 0.112 Uiso 0.5 1 calc R U P B 1
H18C H -0.2006 0.9289 0.4151 0.112 Uiso 0.5 1 calc R U P B 1
C19 C 0.0001(6) 0.9232(5) 0.44648(17) 0.026(2) Uiso 0.5 1 d . . P B 1
C20 C -0.0602(5) 0.9335(6) 0.42990(18) 0.0259(19) Uiso 0.5 1 d . . P B 1
C21 C -0.0826(8) 1.0104(9) 0.4225(3) 0.065(4) Uiso 0.5 1 d . . P B 1
H21A H -0.1237 1.0204 0.4116 0.078 Uiso 0.5 1 calc R U P B 1
C22 C -0.0380(6) 1.0720(8) 0.4329(2) 0.039(2) Uiso 0.5 1 d . . P B 1
H22A H -0.0517 1.1247 0.4281 0.047 Uiso 0.5 1 calc R U P B 1
C23 C 0.0210(7) 1.0664(9) 0.4488(3) 0.061(2) Uiso 0.5 1 d . . P B 1
H23A H 0.0452 1.1126 0.4553 0.074 Uiso 0.5 1 calc R U P B 1
C24 C 0.0462(6) 0.9854(7) 0.45551(18) 0.026(2) Uiso 0.5 1 d . . P B 1
C25 C 0.0682(2) 0.8016(3) 0.43892(9) 0.0426(11) Uani 1 1 d . . . . .
C26 C -0.0015(5) 0.8029(5) 0.47564(16) 0.0265(19) Uiso 0.5 1 d . . P B 1
H26A H -0.0308 0.8234 0.4894 0.032 Uiso 0.5 1 calc R U P B 1
C27 C 0.0260(5) 0.7282(5) 0.47396(16) 0.0234(19) Uiso 0.5 1 d . . P B 1
H27A H 0.0211 0.6864 0.4865 0.028 Uiso 0.5 1 calc R U P B 1
C28 C 0.3759(2) 0.9089(2) 0.28669(8) 0.0286(9) Uani 1 1 d . . . . .
H28A H 0.4129 0.9179 0.2742 0.034 Uiso 1 1 calc R U . . .
C29 C 0.3926(2) 0.9190(3) 0.31285(9) 0.0344(9) Uani 1 1 d . . . . .
H29A H 0.4402 0.9348 0.3177 0.041 Uiso 1 1 calc R U . . .
C30 C 0.3424(2) 0.9071(2) 0.33228(9) 0.0339(9) Uani 1 1 d . . . . .
H30A H 0.3546 0.9135 0.3504 0.041 Uiso 1 1 calc R U . . .
C31 C 0.2714(2) 0.8847(2) 0.32409(7) 0.0273(8) Uani 1 1 d . . . . .
C32 C 0.2052(2) 0.8677(2) 0.33721(8) 0.0307(9) Uani 1 1 d . . . . .
C33 C 0.1935(3) 0.8658(3) 0.36514(9) 0.0432(11) Uani 1 1 d . . . . .
C34 C 0.1539(2) 0.8487(2) 0.31704(8) 0.0259(8) Uani 1 1 d . . . . .
C35 C 0.0805(2) 0.8262(2) 0.31610(9) 0.0324(9) Uani 1 1 d . . . . .
H35A H 0.0538 0.8207 0.3319 0.039 Uiso 1 1 calc R U . . .
C36 C 0.0489(2) 0.8128(2) 0.29219(9) 0.0365(10) Uani 1 1 d . . . . .
H36A H -0.0008 0.7988 0.2914 0.044 Uiso 1 1 calc R U . . .
C37 C 0.0881(2) 0.8190(2) 0.26851(8) 0.0316(9) Uani 1 1 d . . . . .
H37A H 0.0638 0.8082 0.2523 0.038 Uiso 1 1 calc R U . . .
C38 C 0.18787(19) 0.85368(19) 0.29198(8) 0.0226(8) Uani 1 1 d . . . . .
C39 C 0.26120(19) 0.87561(19) 0.29678(7) 0.0217(7) Uani 1 1 d . . . . .
C40 C 0.4566(3) 0.7759(4) 0.21889(14) 0.083(2) Uani 1 1 d . . . . .
H40A H 0.4213 0.7960 0.2315 0.125 Uiso 1 1 calc R U . . .
H40B H 0.4946 0.8158 0.2165 0.125 Uiso 1 1 calc R U . . .
H40C H 0.4780 0.7263 0.2257 0.125 Uiso 1 1 calc R U . . .
C41 C 0.4190(2) 0.7595(3) 0.19248(10) 0.0423(11) Uani 1 1 d . . . . .
H41A H 0.3975 0.8106 0.1858 0.051 Uiso 1 1 calc R U . . .
C42 C 0.4723(3) 0.7304(3) 0.17277(13) 0.0699(17) Uani 1 1 d . . . . .
H42A H 0.4475 0.7205 0.1559 0.105 Uiso 1 1 calc R U . . .
H42B H 0.4944 0.6807 0.1792 0.105 Uiso 1 1 calc R U . . .
H42C H 0.5099 0.7708 0.1704 0.105 Uiso 1 1 calc R U . . .
C43 C 0.1042(3) 0.6535(3) 0.22216(10) 0.0482(12) Uani 1 1 d . . . . .
H43A H 0.1254 0.6603 0.2398 0.072 Uiso 1 1 calc R U . . .
H43B H 0.1020 0.5966 0.2178 0.072 Uiso 1 1 calc R U . . .
H43C H 0.0553 0.6760 0.2218 0.072 Uiso 1 1 calc R U . . .
C44 C 0.1502(2) 0.6964(2) 0.20214(8) 0.0298(9) Uani 1 1 d . . . . .
H44A H 0.1493 0.7547 0.2065 0.036 Uiso 1 1 calc R U . . .
C45 C 0.1158(3) 0.6857(4) 0.17432(10) 0.0522(13) Uani 1 1 d . . . . .
H45A H 0.1449 0.7139 0.1613 0.078 Uiso 1 1 calc R U . . .
H45B H 0.0667 0.7076 0.1742 0.078 Uiso 1 1 calc R U . . .
H45C H 0.1140 0.6288 0.1699 0.078 Uiso 1 1 calc R U . . .
C46 C 0.28580(19) 0.7231(2) 0.19632(7) 0.0209(7) Uani 1 1 d . . . . .
C47 C 0.3581(2) 0.7006(2) 0.19734(8) 0.0279(8) Uani 1 1 d . . . . .
C48 C 0.3737(3) 0.6205(2) 0.20328(11) 0.0487(13) Uani 1 1 d . . . . .
H48A H 0.4223 0.6022 0.2031 0.058 Uiso 1 1 calc R U . . .
C49 C 0.3180(2) 0.5680(3) 0.20937(11) 0.0459(12) Uani 1 1 d . . . . .
H49A H 0.3295 0.5145 0.2140 0.055 Uiso 1 1 calc R U . . .
C50 C 0.2484(2) 0.5910(2) 0.20894(10) 0.0387(11) Uani 1 1 d . . . . .
H50A H 0.2120 0.5534 0.2132 0.046 Uiso 1 1 calc R U . . .
C51 C 0.2284(2) 0.6699(2) 0.20231(7) 0.0245(8) Uani 1 1 d . . . . .
C52 C 0.4275(3) 1.0187(4) 0.21830(11) 0.0687(18) Uani 1 1 d . . . . .
H52A H 0.4021 0.9865 0.2314 0.103 Uiso 1 1 calc R U . . .
H52B H 0.4362 1.0723 0.2254 0.103 Uiso 1 1 calc R U . . .
H52C H 0.4738 0.9934 0.2142 0.103 Uiso 1 1 calc R U . . .
C53 C 0.38217(19) 1.0246(2) 0.19356(9) 0.0306(9) Uani 1 1 d . . . . .
H53A H 0.3755 0.9693 0.1865 0.037 Uiso 1 1 calc R U . . .
C54 C 0.4203(3) 1.0735(4) 0.17244(13) 0.0736(19) Uani 1 1 d . . . . .
H54A H 0.3895 1.0767 0.1566 0.110 Uiso 1 1 calc R U . . .
H54B H 0.4661 1.0477 0.1680 0.110 Uiso 1 1 calc R U . . .
H54C H 0.4299 1.1274 0.1792 0.110 Uiso 1 1 calc R U . . .
C55 C 0.0585(2) 0.9975(3) 0.22555(9) 0.0392(10) Uani 1 1 d . . . . .
H55A H 0.0159 0.9635 0.2232 0.059 Uiso 1 1 calc R U . . .
H55B H 0.0435 1.0535 0.2266 0.059 Uiso 1 1 calc R U . . .
H55C H 0.0840 0.9827 0.2419 0.059 Uiso 1 1 calc R U . . .
C56 C 0.1091(2) 0.9864(2) 0.20207(9) 0.0323(9) Uani 1 1 d . . . . .
H56A H 0.1247 0.9293 0.2019 0.039 Uiso 1 1 calc R U . . .
C57 C 0.0705(2) 1.0025(3) 0.17639(9) 0.0461(12) Uani 1 1 d . . . . .
H57A H 0.1039 0.9950 0.1618 0.069 Uiso 1 1 calc R U . . .
H57B H 0.0525 1.0575 0.1762 0.069 Uiso 1 1 calc R U . . .
H57C H 0.0298 0.9655 0.1744 0.069 Uiso 1 1 calc R U . . .
C58 C 0.24477(18) 1.01119(19) 0.19831(7) 0.0191(7) Uani 1 1 d . . . . .
C59 C 0.30715(18) 1.0576(2) 0.19994(7) 0.0217(7) Uani 1 1 d . . . . .
C60 C 0.2989(2) 1.1360(2) 0.20864(9) 0.0318(9) Uani 1 1 d . . . . .
H60A H 0.3397 1.1703 0.2095 0.038 Uiso 1 1 calc R U . . .
C61 C 0.2324(2) 1.1643(2) 0.21599(9) 0.0362(10) Uani 1 1 d . . . . .
H61A H 0.2279 1.2175 0.2223 0.043 Uiso 1 1 calc R U . . .
C62 C 0.1723(2) 1.1162(2) 0.21433(9) 0.0318(9) Uani 1 1 d . . . . .
H62A H 0.1268 1.1365 0.2196 0.038 Uiso 1 1 calc R U . . .
C63 C 0.1772(2) 1.0378(2) 0.20505(8) 0.0257(8) Uani 1 1 d . . . . .
C64 C 0.26323(18) 0.86593(19) 0.20524(7) 0.0172(7) Uani 1 1 d . . . . .
C65 C 0.2609(2) 0.8274(2) 0.16222(7) 0.0254(8) Uani 1 1 d . . . . .
H65A H 0.2629 0.7943 0.1470 0.031 Uiso 1 1 calc R U . . .
C66 C 0.2500(2) 0.9070(2) 0.16276(7) 0.0247(8) Uani 1 1 d . . . . .
H66A H 0.2426 0.9410 0.1480 0.030 Uiso 1 1 calc R U . . .
N1B N 0.0776(5) 0.7393(5) 0.45436(16) 0.028(2) Uiso 0.5 1 d . . P B 2
N2B N 0.0427(5) 0.8609(5) 0.45760(16) 0.036(2) Uiso 0.5 1 d . . P B 2
C1B C 0.2652(8) 0.7523(10) 0.4425(3) 0.066(5) Uiso 0.5 1 d . . P B 2
H1BA H 0.2314 0.7807 0.4308 0.099 Uiso 0.5 1 calc R U P B 2
H1BB H 0.2967 0.7182 0.4320 0.099 Uiso 0.5 1 calc R U P B 2
H1BC H 0.2946 0.7910 0.4524 0.099 Uiso 0.5 1 calc R U P B 2
C2B C 0.2227(6) 0.7006(7) 0.4619(2) 0.044(3) Uiso 0.5 1 d . . P B 2
H2BA H 0.1921 0.7358 0.4732 0.053 Uiso 0.5 1 calc R U P B 2
C3B C 0.2814(8) 0.6616(10) 0.4791(3) 0.068(4) Uiso 0.5 1 d . . P B 2
H3BA H 0.2588 0.6277 0.4925 0.102 Uiso 0.5 1 calc R U P B 2
H3BB H 0.3103 0.7031 0.4879 0.102 Uiso 0.5 1 calc R U P B 2
H3BC H 0.3128 0.6289 0.4680 0.102 Uiso 0.5 1 calc R U P B 2
C4B C -0.0284(8) 0.6664(10) 0.3898(3) 0.072(4) Uiso 0.5 1 d . . P B 2
H4BA H -0.0762 0.6892 0.3861 0.108 Uiso 0.5 1 calc R U P B 2
H4BB H -0.0231 0.6162 0.3801 0.108 Uiso 0.5 1 calc R U P B 2
H4BC H 0.0090 0.7040 0.3843 0.108 Uiso 0.5 1 calc R U P B 2
C5B C -0.0211(10) 0.6514(12) 0.4175(4) 0.073(5) Uiso 0.5 1 d . . P B 2
H5BA H -0.0251 0.7052 0.4259 0.087 Uiso 0.5 1 calc R U P B 2
C6B C -0.0790(9) 0.5973(11) 0.4325(4) 0.083(5) Uiso 0.5 1 d . . P B 2
H6BA H -0.1278 0.6164 0.4283 0.125 Uiso 0.5 1 calc R U P B 2
H6BB H -0.0704 0.6008 0.4516 0.125 Uiso 0.5 1 calc R U P B 2
H6BC H -0.0741 0.5417 0.4268 0.125 Uiso 0.5 1 calc R U P B 2
C7B C 0.1048(5) 0.6655(6) 0.44328(19) 0.024(3) Uiso 0.5 1 d . . P B 2
C8B C 0.0576(9) 0.6186(10) 0.4268(3) 0.039(5) Uiso 0.5 1 d . . P B 2
C9B C 0.0862(10) 0.5331(10) 0.4182(3) 0.053(5) Uiso 0.5 1 d . . P B 2
H9BA H 0.0577 0.4951 0.4088 0.063 Uiso 0.5 1 calc R U P B 2
C10B C 0.1567(10) 0.5204(13) 0.4257(4) 0.071(7) Uiso 0.5 1 d . . P B 2
H10B H 0.1751 0.4681 0.4230 0.085 Uiso 0.5 1 calc R U P B 2
C11B C 0.2009(8) 0.5714(9) 0.4362(3) 0.053(4) Uiso 0.5 1 d . . P B 2
H11B H 0.2513 0.5606 0.4359 0.064 Uiso 0.5 1 calc R U P B 2
C12B C 0.1767(6) 0.6430(7) 0.4481(2) 0.032(3) Uiso 0.5 1 d . . P B 2
C13B C 0.2017(8) 1.0017(10) 0.4575(3) 0.079(5) Uiso 0.5 1 d . . P B 2
H13D H 0.1943 0.9703 0.4413 0.118 Uiso 0.5 1 calc R U P B 2
H13E H 0.2468 0.9853 0.4662 0.118 Uiso 0.5 1 calc R U P B 2
H13F H 0.2043 1.0585 0.4529 0.118 Uiso 0.5 1 calc R U P B 2
C14B C 0.1400(7) 0.9880(8) 0.4757(2) 0.052(3) Uiso 0.5 1 d . . P B 2
H14B H 0.1415 0.9309 0.4814 0.063 Uiso 0.5 1 calc R U P B 2
C15B C 0.1496(7) 1.0392(8) 0.5002(2) 0.063(2) Uiso 0.5 1 d . . P B 2
H15D H 0.1956 1.0259 0.5089 0.094 Uiso 0.5 1 calc R U P B 2
H15E H 0.1098 1.0290 0.5124 0.094 Uiso 0.5 1 calc R U P B 2
H15F H 0.1495 1.0957 0.4952 0.094 Uiso 0.5 1 calc R U P B 2
C16B C -0.0763(8) 0.8868(9) 0.3920(3) 0.069(2) Uiso 0.5 1 d . . P B 2
H16D H -0.0248 0.8856 0.3878 0.104 Uiso 0.5 1 calc R U P B 2
H16E H -0.0987 0.9340 0.3839 0.104 Uiso 0.5 1 calc R U P B 2
H16F H -0.0998 0.8386 0.3852 0.104 Uiso 0.5 1 calc R U P B 2
C17B C -0.0849(8) 0.8904(10) 0.4218(3) 0.061(4) Uiso 0.5 1 d . . P B 2
H17B H -0.0645 0.8388 0.4284 0.074 Uiso 0.5 1 calc R U P B 2
C18B C -0.1663(8) 0.8897(10) 0.4307(3) 0.075(3) Uiso 0.5 1 d . . P B 2
H18D H -0.1682 0.8882 0.4500 0.112 Uiso 0.5 1 calc R U P B 2
H18E H -0.1905 0.8425 0.4234 0.112 Uiso 0.5 1 calc R U P B 2
H18F H -0.1905 0.9380 0.4242 0.112 Uiso 0.5 1 calc R U P B 2
C19B C 0.0237(6) 0.9413(8) 0.4498(2) 0.038(2) Uiso 0.5 1 d . . P B 2
C20B C -0.0401(7) 0.9529(8) 0.4349(2) 0.050(3) Uiso 0.5 1 d . . P B 2
C21B C -0.0659(8) 1.0290(9) 0.4278(3) 0.049(3) Uiso 0.5 1 d . . P B 2
H21B H -0.1082 1.0381 0.4175 0.059 Uiso 0.5 1 calc R U P B 2
C22B C -0.0196(7) 1.0923(8) 0.4384(3) 0.054(3) Uiso 0.5 1 d . . P B 2
H22B H -0.0333 1.1462 0.4354 0.065 Uiso 0.5 1 calc R U P B 2
C23B C 0.0440(7) 1.0775(9) 0.4528(3) 0.061(2) Uiso 0.5 1 d . . P B 2
H23B H 0.0735 1.1217 0.4577 0.074 Uiso 0.5 1 calc R U P B 2
C24B C 0.0661(7) 1.0020(8) 0.4604(2) 0.049(3) Uiso 0.5 1 d . . P B 2
C26B C 0.0208(5) 0.8220(6) 0.47979(18) 0.031(2) Uiso 0.5 1 d . . P B 2
H26B H -0.0065 0.8441 0.4938 0.037 Uiso 0.5 1 calc R U P B 2
C27B C 0.0452(5) 0.7464(6) 0.47809(19) 0.033(2) Uiso 0.5 1 d . . P B 2
H27B H 0.0405 0.7058 0.4911 0.040 Uiso 0.5 1 calc R U P B 2

loop_
_atom_site_aniso_label
_atom_site_aniso_U_11
_atom_site_aniso_U_22
_atom_site_aniso_U_33
_atom_site_aniso_U_23
_atom_site_aniso_U_13
_atom_site_aniso_U_12
Cu1 0.0573(4) 0.0456(4) 0.0354(3) 0.0132(3) 0.0232(3) 0.0200(3)
Cu2 0.0321(4) 0.0110(2) 0.0247(3) -0.00048(18) 0.0013(2) 0.0028(2)
O1 0.052(2) 0.055(2) 0.0389(17) 0.0147(15) 0.0289(15) 0.0097(16)
O2 0.071(2) 0.075(3) 0.0357(18) 0.0038(18) 0.0020(17) -0.012(2)
N3 0.0197(15) 0.0100(14) 0.0305(16) 0.0026(11) 0.0035(12) 0.0029(11)
N4 0.0254(17) 0.0145(15) 0.0346(17) 0.0011(13) 0.0010(13) 0.0052(13)
N5 0.0204(15) 0.0089(13) 0.0280(16) -0.0017(11) 0.0006(12) 0.0041(11)
N6 0.0180(14) 0.0072(13) 0.0266(15) -0.0013(11) 0.0040(12) 0.0010(11)
C25 0.043(3) 0.045(3) 0.040(2) 0.008(2) 0.013(2) 0.021(2)
C28 0.024(2) 0.0187(19) 0.043(2) 0.0039(16) 0.0048(17) -0.0012(15)
C29 0.026(2) 0.034(2) 0.043(2) 0.0051(19) -0.0045(18) -0.0029(17)
C30 0.032(2) 0.030(2) 0.040(2) -0.0017(18) -0.0029(18) -0.0016(18)
C31 0.038(2) 0.0165(18) 0.0275(19) 0.0016(14) 0.0076(16) 0.0026(16)
C32 0.036(2) 0.0218(19) 0.035(2) 0.0018(17) 0.0100(17) -0.0003(17)
C33 0.065(3) 0.026(2) 0.039(2) 0.0081(19) 0.009(2) -0.002(2)
C34 0.030(2) 0.0087(16) 0.039(2) 0.0033(14) 0.0139(17) 0.0035(14)
C35 0.033(2) 0.020(2) 0.044(2) 0.0064(17) 0.0177(18) 0.0030(17)
C36 0.021(2) 0.027(2) 0.061(3) 0.001(2) 0.0055(19) -0.0030(17)
C37 0.026(2) 0.031(2) 0.038(2) -0.0001(17) 0.0026(17) 0.0024(17)
C38 0.0213(18) 0.0076(16) 0.039(2) 0.0049(14) 0.0051(16) 0.0073(13)
C39 0.0267(19) 0.0060(15) 0.0325(19) 0.0025(14) 0.0065(15) 0.0063(14)
C40 0.059(4) 0.078(5) 0.112(6) -0.015(4) -0.004(4) -0.044(3)
C41 0.015(2) 0.031(2) 0.081(4) 0.003(2) 0.001(2) 0.0020(17)
C42 0.062(4) 0.042(3) 0.107(5) -0.004(3) 0.034(3) -0.002(3)
C43 0.057(3) 0.031(2) 0.057(3) 0.002(2) 0.003(2) -0.008(2)
C44 0.0210(19) 0.0165(18) 0.052(3) 0.0024(17) 0.0029(17) -0.0026(15)
C45 0.037(3) 0.070(4) 0.050(3) 0.005(3) -0.004(2) -0.007(2)
C46 0.0231(19) 0.0119(16) 0.0278(18) -0.0057(14) -0.0020(14) 0.0051(14)
C47 0.032(2) 0.0104(17) 0.041(2) -0.0037(15) 0.0001(17) 0.0034(15)
C48 0.036(2) 0.014(2) 0.096(4) 0.001(2) -0.010(2) 0.0057(18)
C49 0.039(3) 0.015(2) 0.083(4) 0.008(2) -0.015(2) 0.0019(18)
C50 0.036(2) 0.0129(19) 0.067(3) 0.0014(19) -0.014(2) -0.0059(17)
C51 0.029(2) 0.0105(17) 0.033(2) 0.0000(14) -0.0071(16) -0.0032(15)
C52 0.036(3) 0.111(5) 0.058(3) -0.001(3) 0.001(2) 0.028(3)
C53 0.0179(19) 0.0176(18) 0.056(3) -0.0061(17) 0.0063(17) -0.0048(15)
C54 0.056(3) 0.078(4) 0.088(4) 0.038(4) 0.042(3) 0.016(3)
C55 0.028(2) 0.033(2) 0.057(3) -0.002(2) 0.018(2) -0.0073(18)
C56 0.022(2) 0.0123(18) 0.063(3) -0.0019(17) 0.0104(19) -0.0036(15)
C57 0.036(2) 0.051(3) 0.052(3) -0.006(2) 0.006(2) -0.017(2)
C58 0.0227(18) 0.0051(15) 0.0294(18) 0.0024(13) -0.0012(14) 0.0006(13)
C59 0.0192(18) 0.0156(17) 0.0305(19) 0.0021(14) 0.0017(14) -0.0031(14)
C60 0.033(2) 0.0103(17) 0.052(3) -0.0048(17) 0.0027(19) -0.0022(16)
C61 0.040(2) 0.0104(18) 0.058(3) -0.0011(18) 0.002(2) -0.0030(17)
C62 0.029(2) 0.0073(17) 0.060(3) -0.0036(16) 0.0097(19) 0.0064(15)
C63 0.026(2) 0.0130(17) 0.039(2) 0.0031(15) 0.0044(16) 0.0027(15)
C64 0.0185(17) 0.0085(15) 0.0245(17) -0.0039(13) -0.0007(13) 0.0058(13)
C65 0.026(2) 0.0213(19) 0.0294(19) -0.0067(15) 0.0010(15) -0.0011(15)
C66 0.035(2) 0.0155(17) 0.0240(18) 0.0033(14) 0.0015(15) 0.0006(15)

loop_
_atom_type_symbol
_atom_type_description
_atom_type_scat_dispersion_real
_atom_type_scat_dispersion_imag
_atom_type_scat_source
C C 0.0033 0.0016 'International Tables Vol C Tables 4.2.6.8 and 6.1.1.4'
H H 0.0000 0.0000 'International Tables Vol C Tables 4.2.6.8 and 6.1.1.4'
N N 0.0061 0.0033 'International Tables Vol C Tables 4.2.6.8 and 6.1.1.4'
O O 0.0106 0.0060 'International Tables Vol C Tables 4.2.6.8 and 6.1.1.4'
Cu Cu 0.3201 1.2651 'International Tables Vol C Tables 4.2.6.8 and 6.1.1.4'

loop_
_geom_angle_atom_site_label_1
_geom_angle_atom_site_label_2
_geom_angle_atom_site_label_3
_geom_angle
O1 Cu1 C25 172.08(19)
C64 Cu2 N3 162.87(14)
C64 Cu2A N4 145.4(7)
C64 Cu2A N3 127.7(6)
N4 Cu2A N3 86.9(4)
C33 O1 Cu1 121.6(3)
C27 N1 C25 111.0(7)
C27 N1 C7 122.3(8)
C25 N1 C7 126.7(7)
C25 N2 C26 112.7(6)
C25 N2 C19 122.6(6)
C26 N2 C19 124.6(7)
C28 N3 C39 114.1(3)
C28 N3 Cu2 132.5(3)
C39 N3 Cu2 113.4(2)
C28 N3 Cu2A 147.7(4)
C39 N3 Cu2A 98.1(4)
C37 N4 C38 114.3(3)
C37 N4 Cu2A 140.4(4)
C38 N4 Cu2A 105.2(4)
C64 N5 C65 111.2(3)
C64 N5 C46 125.1(3)
C65 N5 C46 123.6(3)
C64 N6 C66 111.7(3)
C64 N6 C58 123.7(3)
C66 N6 C58 124.5(3)
C3A C1 C2 56.3(14)
C3A C1 C1A 117(2)
C2 C1 C1A 65.0(14)
C1 C1A C2 55.7(13)
C3A C2 C12 119.2(14)
C3A C2 C1 51.6(14)
C12 C2 C1 113.3(12)
C3A C2 C3 53.3(13)
C12 C2 C3 108.6(12)
C1 C2 C3 104.4(13)
C3A C2 C1A 107.4(16)
C12 C2 C1A 105.3(12)
C1 C2 C1A 59.3(14)
C3 C2 C1A 146.1(14)
C3A C3 C2 55.7(13)
C1 C3A C3 142(2)
C1 C3A C2 72.0(16)
C3 C3A C2 71.0(15)
C8 C5 C6 113.8(14)
C8 C5 C4 108.7(13)
C6 C5 C4 103.0(13)
C8 C7 C12 122.2(12)
C8 C7 N1 119.8(12)
C12 C7 N1 117.8(11)
C9 C8 C7 118.1(16)
C9 C8 C5 119.7(16)
C7 C8 C5 121.6(15)
C8 C9 C10 124.4(17)
C9 C10 C11 119.1(13)
C12 C11 C10 115.0(12)
C11 C12 C7 119.5(12)
C11 C12 C2 116.2(11)
C7 C12 C2 123.9(12)
C15 C14 C13 115.3(10)
C15 C14 C24 114.2(9)
C13 C14 C24 108.0(8)
C16 C17 C20 110.5(10)
C16 C17 C18 105.6(11)
C20 C17 C18 111.1(10)
C20 C19 C24 125.0(9)
C20 C19 N2 118.5(9)
C24 C19 N2 116.2(8)
C19 C20 C21 120.3(12)
C19 C20 C17 122.9(9)
C21 C20 C17 116.8(11)
C20 C21 C22 113.6(12)
C23 C22 C21 129.3(13)
C22 C23 C24 116.8(13)
C19 C24 C23 114.6(9)
C19 C24 C14 125.7(9)
C23 C24 C14 119.7(11)
N2 C25 N1 101.9(5)
N1B C25 N2B 101.3(6)
N1B C25 Cu1 133.0(5)
N2 C25 Cu1 126.8(4)
N1 C25 Cu1 128.3(4)
N2B C25 Cu1 122.6(4)
C27 C26 N2 106.6(7)
C26 C27 N1 106.2(7)
N3 C28 C29 124.1(4)
C28 C29 C30 121.8(4)
C29 C30 C31 117.3(4)
C39 C31 C30 115.4(3)
C39 C31 C32 109.3(3)
C30 C31 C32 135.3(4)
C34 C32 C31 106.2(3)
C34 C32 C33 126.6(4)
C31 C32 C33 127.1(4)
O2 C33 O1 122.1(4)
O2 C33 C32 122.8(4)
O1 C33 C32 115.1(4)
C35 C34 C32 135.9(4)
C35 C34 C38 114.9(4)
C32 C34 C38 109.2(3)
C36 C35 C34 118.6(4)
C35 C36 C37 121.7(4)
N4 C37 C36 122.7(4)
N4 C38 C39 125.2(3)
N4 C38 C34 127.7(3)
C39 C38 C34 107.0(3)
N3 C39 C31 127.2(3)
N3 C39 C38 124.5(3)
C31 C39 C38 108.2(3)
C42 C41 C47 113.1(4)
C42 C41 C40 110.3(5)
C47 C41 C40 107.8(4)
C51 C44 C43 113.8(3)
C51 C44 C45 110.7(3)
C43 C44 C45 108.9(4)
C47 C46 C51 122.9(3)
C47 C46 N5 118.2(3)
C51 C46 N5 118.9(3)
C46 C47 C48 117.6(4)
C46 C47 C41 122.2(3)
C48 C47 C41 120.2(4)
C49 C48 C47 119.9(4)
C50 C49 C48 121.8(4)
C49 C50 C51 121.5(4)
C50 C51 C46 116.2(3)
C50 C51 C44 121.7(3)
C46 C51 C44 122.1(3)
C52 C53 C54 111.1(4)
C52 C53 C59 110.3(4)
C54 C53 C59 112.5(4)
C57 C56 C55 111.2(4)
C57 C56 C63 111.5(3)
C55 C56 C63 111.4(3)
C63 C58 C59 124.0(3)
C63 C58 N6 118.0(3)
C59 C58 N6 118.0(3)
C58 C59 C60 116.8(3)
C58 C59 C53 122.6(3)
C60 C59 C53 120.6(3)
C61 C60 C59 120.8(3)
C62 C61 C60 120.5(4)
C61 C62 C63 121.0(4)
C58 C63 C62 116.9(3)
C58 C63 C56 122.9(3)
C62 C63 C56 120.2(3)
N5 C64 N6 104.1(3)
N5 C64 Cu2 130.3(2)
N6 C64 Cu2 125.6(2)
N5 C64 Cu2A 127.5(4)
N6 C64 Cu2A 124.1(4)
C66 C65 N5 106.4(3)
C65 C66 N6 106.7(3)
C25 N1B C27B 113.7(8)
C25 N1B C7B 119.4(7)
C27B N1B C7B 125.3(8)
C26B N2B C19B 126.5(8)
C26B N2B C25 108.2(7)
C19B N2B C25 122.6(7)
C12B C2B C3B 113.3(11)
C12B C2B C1B 111.6(10)
C3B C2B C1B 103.9(11)
C4B C5B C6B 120.5(15)
C4B C5B C8B 114.9(14)
C6B C5B C8B 105.9(14)
C12B C7B C8B 121.7(11)
C12B C7B N1B 119.6(10)
C8B C7B N1B 118.7(10)
C7B C8B C9B 116.8(13)
C7B C8B C5B 121.5(14)
C9B C8B C5B 121.7(16)
C10B C9B C8B 112.4(16)
C11B C10B C9B 127.4(19)
C10B C11B C12B 122.2(16)
C7B C12B C11B 117.1(11)
C7B C12B C2B 117.0(10)
C11B C12B C2B 125.3(11)
C13B C14B C15B 109.7(12)
C13B C14B C24B 109.6(11)
C15B C14B C24B 114.2(10)
C20B C17B C16B 114.1(12)
C20B C17B C18B 113.9(12)
C16B C17B C18B 113.3(12)
C24B C19B C20B 125.0(11)
C24B C19B N2B 116.2(9)
C20B C19B N2B 118.3(12)
C21B C20B C19B 122.8(13)
C21B C20B C17B 109.8(13)
C19B C20B C17B 127.0(12)
C20B C21B C22B 111.6(12)
C23B C22B C21B 123.3(13)
C24B C23B C22B 123.4(13)
C23B C24B C19B 113.5(12)
C23B C24B C14B 121.5(12)
C19B C24B C14B 124.3(11)
C27B C26B N2B 107.0(8)
C26B C27B N1B 106.9(8)

loop_
_geom_bond_atom_site_label_1
_geom_bond_atom_site_label_2
_geom_bond_distance
Cu1 O1 1.820(3)
Cu1 C25 1.850(4)
Cu2 C64 1.887(3)
Cu2 N3 1.931(3)
Cu2A C64 1.920(11)
Cu2A N4 2.031(12)
Cu2A N3 2.284(11)
O1 C33 1.313(6)
O2 C33 1.261(6)
N1 C27 1.381(11)
N1 C25 1.415(9)
N1 C7 1.448(13)
N2 C25 1.340(8)
N2 C26 1.393(10)
N2 C19 1.427(11)
N3 C28 1.332(5)
N3 C39 1.359(5)
N4 C37 1.342(5)
N4 C38 1.348(5)
N5 C64 1.354(4)
N5 C65 1.399(5)
N5 C46 1.431(4)
N6 C64 1.359(4)
N6 C66 1.381(4)
N6 C58 1.455(4)
C1 C3A 1.34(4)
C1 C2 1.63(3)
C1 C1A 1.70(4)
C1A C2 1.79(3)
C2 C3A 1.42(3)
C2 C12 1.567(18)
C2 C3 1.63(2)
C3 C3A 1.38(3)
C4 C5 1.56(2)
C5 C8 1.45(2)
C5 C6 1.48(2)
C7 C8 1.30(2)
C7 C12 1.427(17)
C8 C9 1.23(2)
C9 C10 1.39(2)
C10 C11 1.418(19)
C11 C12 1.326(18)
C13 C14 1.544(16)
C14 C15 1.514(16)
C14 C24 1.545(15)
C16 C17 1.471(17)
C17 C20 1.487(15)
C17 C18 1.558(19)
C19 C20 1.399(14)
C19 C24 1.419(14)
C20 C21 1.403(17)
C21 C22 1.419(19)
C22 C23 1.352(18)
C23 C24 1.473(18)
C25 N1B 1.314(9)
C25 N2B 1.454(9)
C26 C27 1.355(12)
C28 C29 1.367(6)
C29 C30 1.377(6)
C30 C31 1.423(6)
C31 C39 1.401(5)
C31 C32 1.430(5)
C32 C34 1.422(6)
C32 C33 1.434(6)
C34 C35 1.409(6)
C34 C38 1.425(5)
C35 C36 1.357(6)
C36 C37 1.413(6)
C38 C39 1.424(5)
C40 C41 1.525(8)
C41 C42 1.494(7)
C41 C47 1.521(6)
C43 C44 1.514(6)
C44 C51 1.513(5)
C44 C45 1.550(6)
C46 C47 1.390(5)
C46 C51 1.423(5)
C47 C48 1.404(5)
C48 C49 1.394(6)
C49 C50 1.344(6)
C50 C51 1.412(5)
C52 C53 1.502(7)
C53 C54 1.527(6)
C53 C59 1.533(5)
C55 C56 1.533(6)
C56 C57 1.500(6)
C56 C63 1.534(5)
C58 C63 1.374(5)
C58 C59 1.394(5)
C59 C60 1.394(5)
C60 C61 1.375(6)
C61 C62 1.375(6)
C62 C63 1.397(5)
C65 C66 1.349(5)
N1B C27B 1.355(12)
N1B C7B 1.450(13)
N2B C26B 1.365(12)
N2B C19B 1.447(13)
C1B C2B 1.532(19)
C2B C12B 1.459(17)
C2B C3B 1.532(18)
C4B C5B 1.43(2)
C5B C6B 1.60(3)
C5B C8B 1.62(2)
C7B C12B 1.402(15)
C7B C8B 1.435(19)
C8B C9B 1.59(2)
C9B C10B 1.37(3)
C10B C11B 1.29(2)
C11B C12B 1.419(19)
C13B C14B 1.495(19)
C14B C15B 1.516(18)
C14B C24B 1.581(18)
C16B C17B 1.518(19)
C17B C20B 1.488(19)
C17B C18B 1.58(2)
C19B C24B 1.388(17)
C19B C20B 1.407(17)
C20B C21B 1.406(17)
C21B C22B 1.462(19)
C22B C23B 1.40(2)
C23B C24B 1.383(18)
C26B C27B 1.348(13)

loop_
_platon_squeeze_void_nr
_platon_squeeze_void_average_x
_platon_squeeze_void_average_y
_platon_squeeze_void_average_z
_platon_squeeze_void_volume
_platon_squeeze_void_count_electrons
_platon_squeeze_void_content
1 0.469 -0.031 0.000 2466 937 ' '
2 0.183 0.317 0.500 2466 937 ' '
